data_4339155
loop_
_publ_author_name
'Orselli, Enrico'
'Kottas, Gregg S.'
'Konradsson, Asgeir E.'
'Coppo, Paolo'
'Fr\"ohlich, Roland'
'de Cola, Luisa'
'van Dijken, Addy'
'B\"uchel, Michael'
'B\"orner, Herbert'

_publ_section_title
;
 Blue-emitting iridium complexes with substituted 1,2,4-triazole ligands:
 synthesis, photophysics, and devices.
;
_journal_issue 26
_journal_name_full 'Inorganic chemistry'
_journal_page_first 11082
_journal_page_last 11093
_journal_paper_doi 10.1021/ic701110p
_journal_volume 46
_journal_year 2007
_chemical_formula_sum 'C36 H23 F4 Ir N6'
_chemical_formula_weight 807.80
_chemical_name_systematic
; 
 ? 
;
_space_group_IT_number 56
_symmetry_cell_setting orthorhombic
_symmetry_space_group_name_Hall '-P 2ab 2ac'
_symmetry_space_group_name_H-M 'P c c n'
_atom_sites_solution_hydrogens geom
_atom_sites_solution_primary direct
_atom_sites_solution_secondary difmap
_audit_creation_method SHELXL-97
_cell_angle_alpha 90.00
_cell_angle_beta 90.00
_cell_angle_gamma 90.00
_cell_formula_units_Z 8
_cell_length_a 24.854(1)
_cell_length_b 15.370(1)
_cell_length_c 17.733(1)
_cell_measurement_reflns_used 8874
_cell_measurement_temperature 223(2)
_cell_measurement_theta_max 28.28
_cell_measurement_theta_min 0.41
_cell_volume 6774.1(6)
_computing_cell_refinement 'Collect (Nonius B.V., 1998)'
_computing_data_collection 'Collect (Nonius B.V., 1998)'
_computing_data_reduction 'Denzo-SMN (Otwinowski & Minor, 1997)'
_computing_molecular_graphics 'SCHAKAL (Keller, 1997)'
_computing_publication_material 'SHELXL-97 (Sheldrick, 1997)'
_computing_structure_refinement 'SHELXL-97 (Sheldrick, 1997)'
_computing_structure_solution 'SHELXS-97 (Sheldrick, 1990)'
_diffrn_ambient_temperature 223(2)
_diffrn_measured_fraction_theta_full 0.985
_diffrn_measured_fraction_theta_max 0.985
_diffrn_measurement_device_type 'Nonius KappaCCD'
_diffrn_measurement_method '\w and \f scans'
_diffrn_radiation_monochromator graphite
_diffrn_radiation_source 'rotating anode Nonius FR591'
_diffrn_radiation_type MoK\a
_diffrn_radiation_wavelength 0.71073
_diffrn_reflns_av_R_equivalents 0.0847
_diffrn_reflns_av_sigmaI/netI 0.0525
_diffrn_reflns_limit_h_max 19
_diffrn_reflns_limit_h_min -32
_diffrn_reflns_limit_k_max 20
_diffrn_reflns_limit_k_min -18
_diffrn_reflns_limit_l_max 23
_diffrn_reflns_limit_l_min -17
_diffrn_reflns_number 57270
_diffrn_reflns_theta_full 28.24
_diffrn_reflns_theta_max 28.24
_diffrn_reflns_theta_min 1.56
_exptl_absorpt_coefficient_mu 3.998
_exptl_absorpt_correction_T_max 0.8251
_exptl_absorpt_correction_T_min 0.5019
_exptl_absorpt_correction_type multi-scan
_exptl_absorpt_process_details 'SORTAV (Blessing, 1995 & 1997)'
_exptl_crystal_colour yellow
_exptl_crystal_density_diffrn 1.584
_exptl_crystal_density_method 'not measured'
_exptl_crystal_description plate
_exptl_crystal_F_000 3152
_exptl_crystal_size_max 0.20
_exptl_crystal_size_mid 0.15
_exptl_crystal_size_min 0.05
_refine_diff_density_max 3.141
_refine_diff_density_min -1.057
_refine_diff_density_rms 0.180
_refine_ls_extinction_method none
_refine_ls_goodness_of_fit_ref 1.057
_refine_ls_hydrogen_treatment riding
_refine_ls_matrix_type full
_refine_ls_number_parameters 425
_refine_ls_number_reflns 8264
_refine_ls_number_restraints 0
_refine_ls_restrained_S_all 1.057
_refine_ls_R_factor_all 0.0838
_refine_ls_R_factor_gt 0.0490
_refine_ls_shift/su_max 0.001
_refine_ls_shift/su_mean 0.000
_refine_ls_structure_factor_coef Fsqd
_refine_ls_weighting_details 'calc w=1/[\s^2^(Fo^2^)+(0.0953P)^2^+14.9409P] where P=(Fo^2^+2Fc^2^)/3'
_refine_ls_weighting_scheme calc
_refine_ls_wR_factor_gt 0.1534
_refine_ls_wR_factor_ref 0.1711
_reflns_number_gt 5517
_reflns_number_total 8264
_reflns_threshold_expression >2sigma(I)
_cod_data_source_file ic701110p-file007.cif
_cod_data_source_block fro3839
_cod_original_sg_symbol_H-M Pccn
_cod_database_code 4339155

loop_
_symmetry_equiv_pos_as_xyz
'x, y, z'
'-x+1/2, -y+1/2, z'
'-x, y+1/2, -z+1/2'
'x+1/2, -y, -z+1/2'
'-x, -y, -z'
'x-1/2, y-1/2, -z'
'x, -y-1/2, z-1/2'
'-x-1/2, y, z-1/2'

loop_
_atom_site_label
_atom_site_type_symbol
_atom_site_fract_x
_atom_site_fract_y
_atom_site_fract_z
_atom_site_U_iso_or_equiv
_atom_site_adp_type
_atom_site_occupancy
_atom_site_symmetry_multiplicity
_atom_site_calc_flag
_atom_site_refinement_flags
Ir Ir 0.485201(11) 0.288883(17) -0.096882(14) 0.03239(12) Uani 1 1 d .
N1 N 0.5214(2) 0.2913(4) 0.0149(3) 0.0359(14) Uani 1 1 d .
C2 C 0.5025(4) 0.3352(5) 0.0746(4) 0.0439(18) Uani 1 1 d .
H2 H 0.4715 0.3697 0.0687 0.053 Uiso 1 1 calc R
C3 C 0.5271(3) 0.3315(6) 0.1450(4) 0.046(2) Uani 1 1 d .
H3 H 0.5140 0.3647 0.1855 0.055 Uiso 1 1 calc R
C4 C 0.5716(4) 0.2777(5) 0.1543(4) 0.049(2) Uani 1 1 d .
H4 H 0.5882 0.2722 0.2017 0.059 Uiso 1 1 calc R
C5 C 0.5904(4) 0.2336(5) 0.0942(4) 0.047(2) Uani 1 1 d .
H5 H 0.6208 0.1977 0.0995 0.057 Uiso 1 1 calc R
C6 C 0.5652(3) 0.2411(4) 0.0243(4) 0.0352(15) Uani 1 1 d .
C7 C 0.5819(3) 0.1956(4) -0.0437(4) 0.0369(16) Uani 1 1 d .
N8 N 0.5519(3) 0.2057(4) -0.1064(3) 0.0357(14) Uani 1 1 d .
N9 N 0.5742(3) 0.1543(4) -0.1613(3) 0.0384(14) Uani 1 1 d .
C10 C 0.6169(3) 0.1169(5) -0.1279(4) 0.0380(16) Uani 1 1 d .
N11 N 0.6242(3) 0.1414(4) -0.0541(3) 0.0435(15) Uani 1 1 d .
C12 C 0.6521(3) 0.0558(5) -0.1674(4) 0.0422(17) Uani 1 1 d .
C13 C 0.6344(3) 0.0120(5) -0.2299(4) 0.0457(18) Uani 1 1 d .
H13 H 0.5998 0.0227 -0.2490 0.055 Uiso 1 1 calc R
C14 C 0.6673(4) -0.0477(5) -0.2649(4) 0.053(2) Uani 1 1 d .
H14 H 0.6539 -0.0774 -0.3073 0.064 Uiso 1 1 calc R
C15 C 0.7181(4) -0.0662(7) -0.2412(5) 0.065(3) Uani 1 1 d .
C16 C 0.7359(5) -0.0202(9) -0.1792(7) 0.105(5) Uani 1 1 d .
H16 H 0.7713 -0.0291 -0.1620 0.126 Uiso 1 1 calc R
C17 C 0.7033(4) 0.0387(7) -0.1417(5) 0.075(3) Uani 1 1 d .
H17 H 0.7162 0.0672 -0.0984 0.090 Uiso 1 1 calc R
C18 C 0.7536(6) -0.1277(9) -0.2825(7) 0.116(5) Uani 1 1 d .
H18A H 0.7761 -0.1586 -0.2467 0.174 Uiso 1 1 calc R
H18B H 0.7761 -0.0957 -0.3175 0.174 Uiso 1 1 calc R
H18C H 0.7317 -0.1691 -0.3101 0.174 Uiso 1 1 calc R
N21 N 0.4334(3) 0.1937(4) -0.0623(3) 0.0357(13) Uani 1 1 d .
C22 C 0.4457(4) 0.1086(5) -0.0627(4) 0.0461(19) Uani 1 1 d .
H22 H 0.4808 0.0916 -0.0757 0.055 Uiso 1 1 calc R
C23 C 0.4087(4) 0.0456(5) -0.0448(5) 0.055(2) Uani 1 1 d .
H23 H 0.4186 -0.0134 -0.0445 0.066 Uiso 1 1 calc R
C24 C 0.3575(4) 0.0697(6) -0.0274(5) 0.062(2) Uani 1 1 d .
H24 H 0.3313 0.0277 -0.0160 0.074 Uiso 1 1 calc R
C25 C 0.3449(4) 0.1583(5) -0.0270(5) 0.053(2) Uani 1 1 d .
H25 H 0.3096 0.1757 -0.0152 0.063 Uiso 1 1 calc R
C26 C 0.3822(3) 0.2199(5) -0.0433(4) 0.0381(17) Uani 1 1 d .
C27 C 0.3762(3) 0.3145(5) -0.0451(4) 0.0363(15) Uani 1 1 d .
C28 C 0.3296(3) 0.3595(6) -0.0254(5) 0.050(2) Uani 1 1 d .
F28 F 0.2870(2) 0.3155(4) 0.0019(4) 0.0768(17) Uani 1 1 d .
C29 C 0.3240(3) 0.4495(5) -0.0291(5) 0.050(2) Uani 1 1 d .
H29 H 0.2922 0.4785 -0.0154 0.061 Uiso 1 1 calc R
C30 C 0.3689(4) 0.4923(5) -0.0543(4) 0.0468(19) Uani 1 1 d .
F30 F 0.3654(2) 0.5801(3) -0.0591(3) 0.0631(13) Uani 1 1 d .
C31 C 0.4168(3) 0.4534(5) -0.0744(4) 0.0413(17) Uani 1 1 d .
H31 H 0.4460 0.4871 -0.0909 0.050 Uiso 1 1 calc R
C32 C 0.4210(3) 0.3629(5) -0.0696(4) 0.0355(15) Uani 1 1 d .
N41 N 0.5317(2) 0.3854(4) -0.1416(3) 0.0355(13) Uani 1 1 d .
C42 C 0.5706(3) 0.4274(5) -0.1045(4) 0.048(2) Uani 1 1 d .
H42 H 0.5757 0.4153 -0.0530 0.057 Uiso 1 1 calc R
C43 C 0.6029(4) 0.4872(6) -0.1386(5) 0.064(2) Uani 1 1 d .
H43 H 0.6297 0.5159 -0.1106 0.077 Uiso 1 1 calc R
C44 C 0.5963(4) 0.5053(6) -0.2135(5) 0.071(3) Uani 1 1 d .
H44 H 0.6189 0.5456 -0.2376 0.085 Uiso 1 1 calc R
C45 C 0.5564(4) 0.4640(5) -0.2531(5) 0.057(2) Uani 1 1 d .
H45 H 0.5514 0.4760 -0.3046 0.068 Uiso 1 1 calc R
C46 C 0.5231(3) 0.4038(5) -0.2163(4) 0.0403(17) Uani 1 1 d .
C47 C 0.4799(3) 0.3534(5) -0.2501(4) 0.0386(17) Uani 1 1 d .
C48 C 0.4598(4) 0.3637(5) -0.3225(4) 0.0471(19) Uani 1 1 d .
F48 F 0.4814(2) 0.4256(4) -0.3692(3) 0.0716(17) Uani 1 1 d .
C49 C 0.4192(4) 0.3167(6) -0.3517(4) 0.051(2) Uani 1 1 d .
H49 H 0.4065 0.3258 -0.4010 0.061 Uiso 1 1 calc R
C50 C 0.3970(3) 0.2531(6) -0.3042(4) 0.0483(19) Uani 1 1 d .
F50 F 0.3566(2) 0.2027(3) -0.3314(3) 0.0699(15) Uani 1 1 d .
C51 C 0.4148(3) 0.2393(5) -0.2324(4) 0.0421(17) Uani 1 1 d .
H51 H 0.3991 0.1954 -0.2028 0.051 Uiso 1 1 calc R
C52 C 0.4564(3) 0.2903(4) -0.2026(4) 0.0363(15) Uani 1 1 d .

loop_
_atom_site_aniso_label
_atom_site_aniso_U_11
_atom_site_aniso_U_22
_atom_site_aniso_U_33
_atom_site_aniso_U_23
_atom_site_aniso_U_13
_atom_site_aniso_U_12
Ir 0.03898(19) 0.03313(17) 0.02507(16) 0.00152(10) -0.00012(11) -0.00377(12)
N1 0.047(4) 0.037(3) 0.023(3) 0.000(2) 0.002(2) -0.007(3)
C2 0.054(5) 0.045(4) 0.033(4) -0.001(3) 0.003(3) -0.011(4)
C3 0.060(6) 0.053(5) 0.025(3) -0.004(3) 0.005(3) -0.019(4)
C4 0.065(6) 0.056(5) 0.028(4) 0.003(3) -0.007(4) -0.016(4)
C5 0.062(6) 0.045(4) 0.035(4) 0.002(3) -0.011(4) -0.002(4)
C6 0.048(4) 0.029(3) 0.029(3) 0.002(3) -0.003(3) -0.008(3)
C7 0.045(4) 0.036(4) 0.029(3) 0.004(3) -0.008(3) -0.002(3)
N8 0.043(4) 0.039(3) 0.025(3) 0.003(2) 0.000(2) -0.003(3)
N9 0.044(4) 0.044(3) 0.027(3) 0.000(2) -0.002(3) -0.002(3)
C10 0.041(4) 0.043(4) 0.030(3) 0.003(3) 0.001(3) -0.008(3)
N11 0.047(4) 0.043(4) 0.040(3) 0.003(3) -0.006(3) -0.002(3)
C12 0.048(5) 0.042(4) 0.036(4) 0.003(3) -0.001(3) 0.002(4)
C13 0.047(5) 0.044(4) 0.046(4) 0.000(3) -0.009(4) 0.003(4)
C14 0.063(6) 0.052(5) 0.043(4) -0.006(4) -0.007(4) 0.004(4)
C15 0.057(6) 0.086(7) 0.051(5) -0.017(5) -0.011(4) 0.024(5)
C16 0.052(6) 0.161(12) 0.101(9) -0.049(8) -0.023(6) 0.039(8)
C17 0.056(6) 0.108(8) 0.061(6) -0.035(6) -0.014(5) 0.024(6)
C18 0.107(11) 0.148(12) 0.094(9) -0.041(8) -0.028(7) 0.072(10)
N21 0.045(4) 0.035(3) 0.026(3) 0.001(2) -0.004(3) -0.012(3)
C22 0.064(6) 0.039(4) 0.035(4) 0.002(3) 0.002(4) -0.007(4)
C23 0.076(7) 0.039(4) 0.048(5) 0.003(4) -0.007(4) -0.013(4)
C24 0.070(7) 0.051(5) 0.063(6) 0.004(4) 0.000(5) -0.020(5)
C25 0.045(5) 0.053(5) 0.060(5) 0.005(4) 0.000(4) -0.012(4)
C26 0.042(4) 0.042(4) 0.030(3) 0.002(3) -0.001(3) -0.013(3)
C27 0.036(4) 0.041(4) 0.032(3) -0.001(3) 0.001(3) -0.002(3)
C28 0.036(4) 0.059(5) 0.056(5) -0.004(4) 0.001(4) -0.012(4)
F28 0.043(3) 0.068(3) 0.119(5) 0.011(3) 0.023(3) -0.008(3)
C29 0.044(5) 0.054(5) 0.053(5) -0.010(4) -0.006(4) 0.001(4)
C30 0.054(5) 0.038(4) 0.048(5) -0.001(3) -0.011(4) 0.003(4)
F30 0.064(3) 0.041(3) 0.085(4) -0.004(2) -0.003(3) 0.009(2)
C31 0.044(4) 0.040(4) 0.040(4) -0.004(3) 0.003(3) -0.006(3)
C32 0.040(4) 0.042(4) 0.025(3) 0.002(3) 0.000(3) 0.002(3)
N41 0.039(3) 0.037(3) 0.031(3) 0.003(2) 0.004(2) -0.002(3)
C42 0.047(5) 0.052(5) 0.044(4) 0.005(3) -0.002(4) -0.021(4)
C43 0.068(6) 0.069(6) 0.055(6) 0.006(4) 0.002(5) -0.025(5)
C44 0.081(7) 0.075(6) 0.056(6) 0.016(5) 0.005(5) -0.033(6)
C45 0.071(6) 0.054(5) 0.045(5) 0.014(4) 0.003(4) -0.016(5)
C46 0.050(5) 0.037(4) 0.034(4) 0.003(3) 0.004(3) 0.001(3)
C47 0.052(5) 0.042(4) 0.021(3) -0.002(3) 0.001(3) 0.005(3)
C48 0.065(5) 0.042(4) 0.035(4) 0.008(3) 0.006(4) 0.004(4)
F48 0.102(5) 0.076(4) 0.037(3) 0.025(3) -0.002(3) -0.005(3)
C49 0.059(6) 0.060(5) 0.033(4) -0.005(4) -0.004(4) 0.009(4)
C50 0.051(5) 0.060(5) 0.034(4) -0.010(4) -0.008(4) 0.001(4)
F50 0.072(4) 0.089(4) 0.048(3) -0.007(2) -0.022(3) -0.017(3)
C51 0.050(5) 0.039(4) 0.037(4) 0.004(3) 0.000(3) -0.005(4)
C52 0.050(4) 0.035(3) 0.024(3) 0.001(3) 0.001(3) 0.003(3)

loop_
_atom_type_symbol
_atom_type_description
_atom_type_scat_dispersion_real
_atom_type_scat_dispersion_imag
_atom_type_scat_source
C C 0.0033 0.0016 'International Tables Vol C Tables 4.2.6.8 and 6.1.1.4'
H H 0.0000 0.0000 'International Tables Vol C Tables 4.2.6.8 and 6.1.1.4'
N N 0.0061 0.0033 'International Tables Vol C Tables 4.2.6.8 and 6.1.1.4'
F F 0.0171 0.0103 'International Tables Vol C Tables 4.2.6.8 and 6.1.1.4'
Ir Ir -1.4442 7.9887 'International Tables Vol C Tables 4.2.6.8 and 6.1.1.4'

loop_
_geom_angle_atom_site_label_1
_geom_angle_atom_site_label_2
_geom_angle_atom_site_label_3
_geom_angle
C52 Ir C32 86.3(3)
C52 Ir N41 80.3(3)
C32 Ir N41 97.5(3)
C52 Ir N21 93.7(3)
C32 Ir N21 80.5(3)
N41 Ir N21 173.7(2)
C52 Ir N8 102.3(3)
C32 Ir N8 170.5(2)
N41 Ir N8 87.9(2)
N21 Ir N8 94.9(2)
C52 Ir N1 176.1(3)
C32 Ir N1 95.7(2)
N41 Ir N1 96.1(2)
N21 Ir N1 90.0(2)
N8 Ir N1 76.0(2)
C2 N1 C6 118.4(7)
C2 N1 Ir 125.6(5)
C6 N1 Ir 116.0(5)
N1 C2 C3 122.1(8)
C4 C3 C2 118.8(7)
C5 C4 C3 118.8(7)
C4 C5 C6 120.4(8)
N1 C6 C5 121.5(7)
N1 C6 C7 113.8(6)
C5 C6 C7 124.7(7)
N8 C7 N11 112.8(6)
N8 C7 C6 118.1(7)
N11 C7 C6 129.1(6)
C7 N8 N9 107.1(6)
C7 N8 Ir 116.1(5)
N9 N8 Ir 136.7(4)
C10 N9 N8 104.7(5)
N9 C10 N11 114.0(6)
N9 C10 C12 122.4(6)
N11 C10 C12 123.6(7)
C7 N11 C10 101.3(6)
C13 C12 C17 118.1(8)
C13 C12 C10 120.7(7)
C17 C12 C10 121.1(7)
C12 C13 C14 120.1(8)
C15 C14 C13 123.4(8)
C14 C15 C16 115.9(9)
C14 C15 C18 122.1(9)
C16 C15 C18 121.9(9)
C15 C16 C17 121.9(10)
C12 C17 C16 120.5(9)
C22 N21 C26 119.7(6)
C22 N21 Ir 123.6(6)
C26 N21 Ir 116.5(4)
N21 C22 C23 122.2(8)
C24 C23 C22 119.2(8)
C23 C24 C25 118.4(8)
C26 C25 C24 121.7(9)
C25 C26 N21 118.7(7)
C25 C26 C27 128.9(8)
N21 C26 C27 112.3(6)
C28 C27 C32 118.2(7)
C28 C27 C26 125.0(7)
C32 C27 C26 116.8(6)
F28 C28 C29 116.0(8)
F28 C28 C27 119.6(7)
C29 C28 C27 124.3(7)
C30 C29 C28 114.3(8)
F30 C30 C29 116.6(8)
F30 C30 C31 118.0(7)
C29 C30 C31 125.4(8)
C30 C31 C32 118.7(7)
C31 C32 C27 119.0(7)
C31 C32 Ir 127.3(6)
C27 C32 Ir 113.6(5)
C42 N41 C46 119.3(6)
C42 N41 Ir 124.8(5)
C46 N41 Ir 115.9(5)
N41 C42 C43 122.3(7)
C42 C43 C44 119.8(9)
C43 C44 C45 119.4(8)
C44 C45 C46 119.6(8)
N41 C46 C45 119.5(7)
N41 C46 C47 113.9(6)
C45 C46 C47 126.5(7)
C48 C47 C52 118.9(7)
C48 C47 C46 126.0(7)
C52 C47 C46 115.1(6)
C49 C48 F48 115.7(7)
C49 C48 C47 124.5(7)
F48 C48 C47 119.8(8)
C48 C49 C50 116.0(7)
F50 C50 C51 118.9(8)
F50 C50 C49 118.4(7)
C51 C50 C49 122.7(8)
C50 C51 C52 120.3(7)
C51 C52 C47 117.7(6)
C51 C52 Ir 127.5(5)
C47 C52 Ir 114.8(5)

loop_
_geom_bond_atom_site_label_1
_geom_bond_atom_site_label_2
_geom_bond_distance
Ir C52 2.007(7)
Ir C32 2.018(7)
Ir N41 2.041(6)
Ir N21 2.042(6)
Ir N8 2.101(6)
Ir N1 2.178(6)
N1 C2 1.342(10)
N1 C6 1.344(9)
C2 C3 1.392(11)
C3 C4 1.389(13)
C4 C5 1.347(11)
C5 C6 1.394(10)
C6 C7 1.456(10)
C7 N8 1.348(9)
C7 N11 1.353(10)
N8 N9 1.370(8)
N9 C10 1.344(9)
C10 N11 1.373(9)
C10 C12 1.462(10)
C12 C13 1.370(10)
C12 C17 1.375(12)
C13 C14 1.376(11)
C14 C15 1.361(12)
C15 C16 1.380(14)
C15 C18 1.485(13)
C16 C17 1.387(14)
N21 C22 1.342(9)
N21 C26 1.377(10)
C22 C23 1.373(11)
C23 C24 1.359(13)
C24 C25 1.398(12)
C25 C26 1.356(10)
C26 C27 1.462(10)
C27 C28 1.393(11)
C27 C32 1.409(10)
C28 F28 1.346(9)
C28 C29 1.392(11)
C29 C30 1.369(12)
C30 F30 1.356(8)
C30 C31 1.379(11)
C31 C32 1.397(10)
N41 C42 1.334(9)
N41 C46 1.372(9)
C42 C43 1.363(11)
C43 C44 1.367(12)
C44 C45 1.370(12)
C45 C46 1.403(10)
C46 C47 1.454(11)
C47 C48 1.386(10)
C47 C52 1.410(10)
C48 C49 1.344(12)
C48 F48 1.372(9)
C49 C50 1.404(12)
C50 F50 1.356(10)
C50 C51 1.365(10)
C51 C52 1.402(10)

loop_
_geom_torsion_atom_site_label_1
_geom_torsion_atom_site_label_2
_geom_torsion_atom_site_label_3
_geom_torsion_atom_site_label_4
_geom_torsion
C52 Ir N1 C2 118(4)
C32 Ir N1 C2 -2.7(6)
N41 Ir N1 C2 95.5(6)
N21 Ir N1 C2 -83.1(6)
N8 Ir N1 C2 -178.2(6)
C52 Ir N1 C6 -65(4)
C32 Ir N1 C6 174.3(5)
N41 Ir N1 C6 -87.4(5)
N21 Ir N1 C6 93.9(5)
N8 Ir N1 C6 -1.1(5)
C6 N1 C2 C3 1.1(11)
Ir N1 C2 C3 178.1(5)
N1 C2 C3 C4 -2.6(12)
C2 C3 C4 C5 2.4(12)
C3 C4 C5 C6 -0.9(12)
C2 N1 C6 C5 0.6(10)
Ir N1 C6 C5 -176.7(6)
C2 N1 C6 C7 179.3(6)
Ir N1 C6 C7 2.0(8)
C4 C5 C6 N1 -0.6(12)
C4 C5 C6 C7 -179.2(7)
N1 C6 C7 N8 -2.1(9)
C5 C6 C7 N8 176.6(7)
N1 C6 C7 N11 179.1(7)
C5 C6 C7 N11 -2.2(12)
N11 C7 N8 N9 1.4(8)
C6 C7 N8 N9 -177.5(6)
N11 C7 N8 Ir -179.9(5)
C6 C7 N8 Ir 1.2(8)
C52 Ir N8 C7 176.4(5)
C32 Ir N8 C7 -28.6(18)
N41 Ir N8 C7 96.8(5)
N21 Ir N8 C7 -88.8(5)
N1 Ir N8 C7 -0.1(5)
C52 Ir N8 N9 -5.4(7)
C32 Ir N8 N9 149.5(14)
N41 Ir N8 N9 -85.0(6)
N21 Ir N8 N9 89.4(6)
N1 Ir N8 N9 178.1(7)
C7 N8 N9 C10 -0.6(7)
Ir N8 N9 C10 -178.9(5)
N8 N9 C10 N11 -0.4(8)
N8 N9 C10 C12 179.6(6)
N8 C7 N11 C10 -1.6(8)
C6 C7 N11 C10 177.3(7)
N9 C10 N11 C7 1.2(8)
C12 C10 N11 C7 -178.8(7)
N9 C10 C12 C13 -21.7(11)
N11 C10 C12 C13 158.3(7)
N9 C10 C12 C17 160.2(8)
N11 C10 C12 C17 -19.8(12)
C17 C12 C13 C14 0.5(12)
C10 C12 C13 C14 -177.6(7)
C12 C13 C14 C15 -0.8(14)
C13 C14 C15 C16 -0.7(16)
C13 C14 C15 C18 -176.9(11)
C14 C15 C16 C17 2.4(19)
C18 C15 C16 C17 178.6(13)
C13 C12 C17 C16 1.1(16)
C10 C12 C17 C16 179.2(10)
C15 C16 C17 C12 -3(2)
C52 Ir N21 C22 93.6(6)
C32 Ir N21 C22 179.2(6)
N41 Ir N21 C22 107(2)
N8 Ir N21 C22 -9.1(6)
N1 Ir N21 C22 -85.0(6)
C52 Ir N21 C26 -81.5(5)
C32 Ir N21 C26 4.2(5)
N41 Ir N21 C26 -68(2)
N8 Ir N21 C26 175.9(5)
N1 Ir N21 C26 100.0(5)
C26 N21 C22 C23 0.1(10)
Ir N21 C22 C23 -174.8(6)
N21 C22 C23 C24 1.4(12)
C22 C23 C24 C25 -1.3(13)
C23 C24 C25 C26 0.0(13)
C24 C25 C26 N21 1.4(12)
C24 C25 C26 C27 -179.5(8)
C22 N21 C26 C25 -1.5(10)
Ir N21 C26 C25 173.8(6)
C22 N21 C26 C27 179.4(6)
Ir N21 C26 C27 -5.4(7)
C25 C26 C27 C28 3.8(12)
N21 C26 C27 C28 -177.1(7)
C25 C26 C27 C32 -175.3(8)
N21 C26 C27 C32 3.7(9)
C32 C27 C28 F28 -176.7(7)
C26 C27 C28 F28 4.2(12)
C32 C27 C28 C29 0.8(12)
C26 C27 C28 C29 -178.3(7)
F28 C28 C29 C30 177.6(7)
C27 C28 C29 C30 0.1(12)
C28 C29 C30 F30 179.8(7)
C28 C29 C30 C31 -0.8(12)
F30 C30 C31 C32 179.9(6)
C29 C30 C31 C32 0.5(12)
C30 C31 C32 C27 0.5(10)
C30 C31 C32 Ir 178.7(5)
C28 C27 C32 C31 -1.0(10)
C26 C27 C32 C31 178.2(6)
C28 C27 C32 Ir -179.5(5)
C26 C27 C32 Ir -0.3(8)
C52 Ir C32 C31 -86.0(6)
N41 Ir C32 C31 -6.3(7)
N21 Ir C32 C31 179.7(7)
N8 Ir C32 C31 118.5(15)
N1 Ir C32 C31 90.7(6)
C52 Ir C32 C27 92.4(5)
N41 Ir C32 C27 172.1(5)
N21 Ir C32 C27 -2.0(5)
N8 Ir C32 C27 -63.2(18)
N1 Ir C32 C27 -91.0(5)
C52 Ir N41 C42 -177.6(7)
C32 Ir N41 C42 97.4(7)
N21 Ir N41 C42 168(2)
N8 Ir N41 C42 -74.8(6)
N1 Ir N41 C42 0.8(7)
C52 Ir N41 C46 -0.8(5)
C32 Ir N41 C46 -85.7(5)
N21 Ir N41 C46 -15(2)
N8 Ir N41 C46 102.0(5)
N1 Ir N41 C46 177.7(5)
C46 N41 C42 C43 -1.3(12)
Ir N41 C42 C43 175.4(7)
N41 C42 C43 C44 -0.5(15)
C42 C43 C44 C45 1.2(16)
C43 C44 C45 C46 -0.1(15)
C42 N41 C46 C45 2.4(11)
Ir N41 C46 C45 -174.6(6)
C42 N41 C46 C47 179.8(7)
Ir N41 C46 C47 2.8(8)
C44 C45 C46 N41 -1.7(13)
C44 C45 C46 C47 -178.7(9)
N41 C46 C47 C48 174.5(7)
C45 C46 C47 C48 -8.4(13)
N41 C46 C47 C52 -4.0(9)
C45 C46 C47 C52 173.2(8)
C52 C47 C48 C49 -0.7(12)
C46 C47 C48 C49 -179.1(8)
C52 C47 C48 F48 179.0(7)
C46 C47 C48 F48 0.6(12)
F48 C48 C49 C50 179.9(7)
C47 C48 C49 C50 -0.4(13)
C48 C49 C50 F50 -178.8(7)
C48 C49 C50 C51 0.3(13)
F50 C50 C51 C52 -179.9(7)
C49 C50 C51 C52 1.0(13)
C50 C51 C52 C47 -2.1(11)
C50 C51 C52 Ir 174.7(6)
C48 C47 C52 C51 1.9(11)
C46 C47 C52 C51 -179.5(7)
C48 C47 C52 Ir -175.2(6)
C46 C47 C52 Ir 3.3(8)
C32 Ir C52 C51 -79.9(7)
N41 Ir C52 C51 -178.2(7)
N21 Ir C52 C51 0.2(7)
N8 Ir C52 C51 96.1(7)
N1 Ir C52 C51 159(3)
C32 Ir C52 C47 96.9(6)
N41 Ir C52 C47 -1.4(5)
N21 Ir C52 C47 177.1(5)
N8 Ir C52 C47 -87.1(5)
N1 Ir C52 C47 -24(4)
